data_1548964
loop_
_publ_author_name
'Keller, Sarah'
'Prescimone, Alessandro'
'Constable, Edwin C.'
'Housecroft, Catherine E.'

_publ_section_title
;
 Copper(i) and silver(i) complexes of
 9,9-dimethyl-4,5-bis(di-tert-butylphosphino)xanthene: photophysical
 properties and structural rigidity under pressure.
;
_journal_issue 4
_journal_name_full
'Photochemical &amp; photobiological sciences : Official journal of the European Photochemistry Association and the European Society for Photobiology'
_journal_page_first 375
_journal_page_last 385
_journal_paper_doi 10.1039/c7pp00432j
_journal_volume 17
_journal_year 2018
_chemical_compound_source 'Sarah Keller'
_chemical_formula_moiety 'C41 H56 Ag1 F6 N2 O1 P3'
_chemical_formula_sum 'C41 H56 Ag F6 N2 O P3'
_chemical_formula_weight 907.68
_space_group_IT_number 2
_space_group_name_Hall '-P 1'
_space_group_name_H-M_alt 'P -1'
_symmetry_cell_setting triclinic
_symmetry_space_group_name_Hall '-P 1'
_symmetry_space_group_name_H-M 'P -1'
_atom_sites_solution_hydrogens difmap
_atom_sites_solution_primary other
_audit_creation_date 2017-10-26
_audit_creation_method CRYSTALS_ver_14.61_build_6236
_audit_update_record
;
2017-11-03 deposited with the CCDC.
2018-01-21 downloaded from the CCDC.
;
_cell_angle_alpha 103.490(11)
_cell_angle_beta 108.215(10)
_cell_angle_gamma 104.502(11)
_cell_formula_units_Z 2
_cell_length_a 11.7672(15)
_cell_length_b 12.0577(15)
_cell_length_c 14.1541(12)
_cell_measurement_reflns_used 1833
_cell_measurement_temperature 293
_cell_measurement_theta_max 17.6390
_cell_measurement_theta_min 1.9420
_cell_volume 1737.6(4)
_computing_cell_refinement 'CrysAlisPro 1.171.38.41k (Rigaku OD, 2015)'
_computing_data_collection 'CrysAlisPro 1.171.38.41k (Rigaku OD, 2015)'
_computing_data_reduction 'CrysAlisPro 1.171.38.41k (Rigaku OD, 2015)'
_computing_molecular_graphics 'CAMERON (Watkin et al., 1996)'
_computing_publication_material 'CRYSTALS (Betteridge et al., 2003)'
_computing_structure_refinement 'CRYSTALS (Betteridge et al., 2003)'
_computing_structure_solution 'form 25kbar structure)'
_diffrn_ambient_pressure 4000000
_diffrn_ambient_temperature 293
_diffrn_measured_fraction_theta_full 0.332
_diffrn_measured_fraction_theta_max 0.332
_diffrn_measurement_device 'Newport IS4CCD (4 circle)'
_diffrn_measurement_device_type 'Pilatus 300K'
_diffrn_measurement_method
;
omega rotation with 0.4 degree frames'_diffrn_detector_area_resol_mean
;
_diffrn_measurement_specimen_support 'MiTeGen loop'
_diffrn_radiation_monochromator 'double crystal Silicon 111'
_diffrn_radiation_probe x-ray
_diffrn_radiation_source 'Diamond Light Source Beamline I19'
_diffrn_radiation_type Synchrotron
_diffrn_radiation_wavelength 0.48590
_diffrn_reflns_av_R_equivalents 0.089
_diffrn_reflns_limit_h_max 13
_diffrn_reflns_limit_h_min -13
_diffrn_reflns_limit_k_max 10
_diffrn_reflns_limit_k_min -10
_diffrn_reflns_limit_l_max 17
_diffrn_reflns_limit_l_min -17
_diffrn_reflns_number 7233
_diffrn_reflns_theta_full 17.678
_diffrn_reflns_theta_max 17.678
_diffrn_reflns_theta_min 1.915
_diffrn_standards_number 0
_exptl_absorpt_coefficient_mu 0.792
_exptl_absorpt_correction_T_max 1.00000
_exptl_absorpt_correction_T_min 0.41289
_exptl_absorpt_correction_type multi-scan
_exptl_absorpt_process_details
;
CrysAlisPro, Agilent Technologies,
Version 1.171.37.33 (release 27-03-2014 CrysAlis171 .NET)
(compiled Mar 27 2014,17:12:48)
Empirical absorption correction using spherical harmonics,
 implemented in SCALE3 ABSPACK scaling algorithm.
;
_exptl_crystal_colour colourless
_exptl_crystal_density_diffrn 1.735
_exptl_crystal_density_method 'not measured'
_exptl_crystal_description block
_exptl_crystal_F_000 940
_exptl_crystal_recrystallization_method
; 
DCM /Et2O 
;
_exptl_crystal_size_max 0.090
_exptl_crystal_size_mid 0.080
_exptl_crystal_size_min 0.060
_refine_diff_density_max 1.26
_refine_diff_density_min -1.02
_refine_ls_extinction_method None
_refine_ls_goodness_of_fit_ref 0.9858
_refine_ls_hydrogen_treatment mixed
_refine_ls_matrix_type full
_refine_ls_number_parameters 219
_refine_ls_number_reflns 2295
_refine_ls_number_restraints 238
_refine_ls_R_factor_all 0.1922
_refine_ls_R_factor_gt 0.1470
_refine_ls_shift/su_max 0.0055806
_refine_ls_shift/su_mean 0.0003695
_refine_ls_structure_factor_coef Fsqd
_refine_ls_weighting_details
;
 Method, part 1, Chebychev polynomial, (Watkin, 1994, Prince, 1982) 
 [weight] = 1.0/[A~0~*T~0~(x)+A~1~*T~1~(x) ... +A~n-1~]*T~n-1~(x)] 
 where A~i~ are the Chebychev coefficients listed below and x= Fcalc/Fmax 
 Method = Robust Weighting (Prince, 1982) 
 W = [weight] * [1-(deltaF/6*sigmaF)^2^]^2^ 
 A~i~ are: 
 216. 197. 87.4 
;
_refine_ls_weighting_scheme calc
_refine_ls_wR_factor_all 0.2380
_refine_ls_wR_factor_gt 0.2236
_refine_ls_wR_factor_ref 0.2380
_reflns_limit_h_max 12
_reflns_limit_h_min -13
_reflns_limit_k_max 10
_reflns_limit_k_min -10
_reflns_limit_l_max 17
_reflns_limit_l_min 0
_reflns_number_gt 1537
_reflns_number_total 2360
_reflns_threshold_expression I>2.0\s(I)
_oxford_diffrn_Wilson_B_factor 0.00
_oxford_diffrn_Wilson_scale 0.00
_oxford_refine_ls_r_factor_ref 0.1922
_oxford_refine_ls_scale 0.959(8)
_oxford_reflns_number_all 2295
_oxford_reflns_threshold_expression_ref I>-3.0\s(I)
_oxford_structure_analysis_title 'SK170_3_ in P-1'
_cod_data_source_file c7pp00432j2.cif
_cod_data_source_block SK170_4
_cod_depositor_comments
;
The following automatic conversions were performed:

'_atom_sites_solution_primary' value 'Other' changed to 'other'
according to
/home/data/users/saulius/crontab/automatic-downloads/rss-feeds/RSC/lib/dictionaries/cif_core.dic
dictionary named 'cif_core.dic' version 2.4.2 from 2011-04-26.

Automatic conversion script
Id: cif_fix_values 4973 2017-02-22 13:04:09Z antanas 

 Adding full bibliography for 1548955--1548966.cif.
;
_cod_original_sg_symbol_H-M 'P -1 '
_cod_original_formula_sum 'C41 H56 Ag1 F6 N2 O1 P3'
_cod_database_code 1548964

loop_
_symmetry_equiv_pos_as_xyz
x,y,z
-x,-y,-z

loop_
_atom_site_label
_atom_site_type_symbol
_atom_site_fract_x
_atom_site_fract_y
_atom_site_fract_z
_atom_site_U_iso_or_equiv
_atom_site_occupancy
_atom_site_adp_type
_atom_site_refinement_flags_posn
_atom_site_refinement_flags_adp
N2 N 0.6827(15) 0.2167(16) 0.3188(10) 0.0386(18) 1.0000 Uiso G U
N1 N 0.8362(13) 0.3407(18) 0.2347(10) 0.0402(17) 1.0000 Uiso G U
Ag1 Ag 0.6362(3) 0.3771(4) 0.26349(17) 0.0320 1.0000 Uani . U
P1 P 0.7110(7) 0.5771(10) 0.4018(4) 0.0293 1.0000 Uani . U
P2 P 0.4357(7) 0.2867(9) 0.1027(4) 0.0270 1.0000 Uani . U
P3 P 0.0751(8) -0.0596(10) 0.2556(4) 0.0559 1.0000 Uani D U
F1 F 0.2256(8) -0.0142(11) 0.2943(7) 0.0542 1.0000 Uani D U
F2 F -0.0765(8) -0.0981(12) 0.2157(7) 0.0778 1.0000 Uani D U
F3 F 0.0772(11) 0.0633(10) 0.2251(9) 0.0686 1.0000 Uani D U
F4 F 0.0891(10) 0.0136(12) 0.3705(6) 0.0906 1.0000 Uani D U
F5 F 0.0713(11) -0.1760(11) 0.2845(8) 0.0814 1.0000 Uani D U
F6 F 0.0602(10) -0.1259(11) 0.1395(5) 0.0554 1.0000 Uani D U
C13 C 0.827(2) 0.683(3) 0.3675(15) 0.0316(17) 1.0000 Uiso D U
C14 C 0.869(3) 0.817(3) 0.4241(15) 0.033(2) 1.0000 Uiso D U
C15 C 0.763(3) 0.655(4) 0.2520(14) 0.032(2) 1.0000 Uiso . U
C16 C 0.949(3) 0.647(4) 0.3958(16) 0.033(2) 1.0000 Uiso . U
C17 C 0.773(3) 0.570(4) 0.5370(15) 0.0265(17) 1.0000 Uiso . U
C18 C 0.658(2) 0.512(3) 0.5597(14) 0.028(2) 1.0000 Uiso . U
C19 C 0.866(2) 0.675(3) 0.6280(13) 0.027(2) 1.0000 Uiso . U
C20 C 0.847(3) 0.485(4) 0.5328(15) 0.027(2) 1.0000 Uiso . U
C25 C 0.291(3) 0.661(4) 0.2205(15) 0.0275(15) 1.0000 Uiso . U
C26 C 0.289(3) 0.764(3) 0.1772(15) 0.029(2) 1.0000 Uiso . U
C27 C 0.177(2) 0.631(3) 0.2561(14) 0.027(2) 1.0000 Uiso . U
C28 C 0.318(3) 0.176(4) 0.1305(14) 0.0279(16) 1.0000 Uiso . U
C29 C 0.337(2) 0.231(3) 0.2392(13) 0.028(2) 1.0000 Uiso . U
C30 C 0.378(3) 0.063(4) 0.1286(15) 0.028(2) 1.0000 Uiso . U
C31 C 0.192(2) 0.111(3) 0.0552(14) 0.029(2) 1.0000 Uiso . U
C32 C 0.462(2) 0.228(2) -0.0199(15) 0.0273(17) 1.0000 Uiso D U
C33 C 0.572(2) 0.185(3) 0.0155(15) 0.028(2) 1.0000 Uiso D U
C34 C 0.512(3) 0.349(3) -0.0452(14) 0.028(2) 1.0000 Uiso . U
C35 C 0.362(3) 0.132(3) -0.1183(14) 0.028(2) 1.0000 Uiso . U
O1 O 0.4545(17) 0.524(2) 0.2434(10) 0.0282(16) 1.0000 Uiso . U
C44 C 0.8917(15) 0.3922(16) 0.1744(12) 0.0394(19) 1.0000 Uiso G U
C45 C 0.9359(15) 0.3248(19) 0.1097(10) 0.039(2) 1.0000 Uiso G U
C46 C 0.9247(15) 0.2059(18) 0.1053(11) 0.039(2) 1.0000 Uiso G U
C47 C 0.8692(16) 0.1544(16) 0.1656(12) 0.040(2) 1.0000 Uiso G U
C42 C 0.8250(14) 0.2218(18) 0.2303(10) 0.0402(18) 1.0000 Uiso G U
C37 C 0.7768(15) 0.1774(17) 0.2983(9) 0.0402(18) 1.0000 Uiso G U
C38 C 0.8229(15) 0.1016(18) 0.3481(12) 0.041(2) 1.0000 Uiso G U
C39 C 0.7749(16) 0.0652(17) 0.4184(11) 0.042(2) 1.0000 Uiso G U
C40 C 0.6808(15) 0.1045(18) 0.4390(9) 0.042(2) 1.0000 Uiso G U
C41 C 0.6347(14) 0.1803(18) 0.3892(11) 0.040(2) 1.0000 Uiso G U
C3 C 0.3331(15) 0.3747(17) 0.0726(11) 0.0285(15) 1.0000 Uiso G U
C8 C 0.3561(14) 0.4802(17) 0.1523(7) 0.0276(15) 1.0000 Uiso G U
C7 C 0.2749(16) 0.5464(15) 0.1365(9) 0.0273(15) 1.0000 Uiso G U
C6 C 0.1705(15) 0.5071(17) 0.0409(11) 0.0278(18) 1.0000 Uiso G U
C5 C 0.1475(14) 0.4015(17) -0.0388(7) 0.0282(19) 1.0000 Uiso G U
C4 C 0.2287(17) 0.3353(15) -0.0230(9) 0.0283(18) 1.0000 Uiso G U
C11 C 0.6071(15) 0.6573(17) 0.4080(11) 0.0297(15) 1.0000 Uiso G U
C10 C 0.4951(16) 0.6218(16) 0.3190(8) 0.0277(15) 1.0000 Uiso G U
C24 C 0.4193(13) 0.6940(17) 0.3127(8) 0.0276(15) 1.0000 Uiso G U
C23 C 0.4556(15) 0.8016(17) 0.3953(11) 0.0281(18) 1.0000 Uiso G U
C22 C 0.5676(16) 0.8371(16) 0.4842(8) 0.0285(18) 1.0000 Uiso G U
C21 C 0.6434(14) 0.7649(18) 0.4905(8) 0.0290(18) 1.0000 Uiso G U
H141 H 0.9266 0.8599 0.3990 0.0409 1.0000 Uiso R .
H142 H 0.9112 0.8358 0.4981 0.0409 1.0000 Uiso R .
H143 H 0.7967 0.8416 0.4102 0.0409 1.0000 Uiso R .
H151 H 0.8169 0.7076 0.2304 0.0395 1.0000 Uiso R .
H152 H 0.6840 0.6688 0.2365 0.0395 1.0000 Uiso R .
H153 H 0.7481 0.5730 0.2153 0.0395 1.0000 Uiso R .
H161 H 1.0116 0.6979 0.3807 0.0393 1.0000 Uiso R .
H162 H 0.9815 0.6568 0.4689 0.0393 1.0000 Uiso R .
H163 H 0.9274 0.5645 0.3550 0.0393 1.0000 Uiso R .
H181 H 0.6864 0.5065 0.6287 0.0333 1.0000 Uiso R .
H182 H 0.6034 0.5578 0.5543 0.0333 1.0000 Uiso R .
H183 H 0.6134 0.4320 0.5090 0.0333 1.0000 Uiso R .
H191 H 0.8855 0.6529 0.6897 0.0329 1.0000 Uiso R .
H192 H 0.9415 0.7036 0.6164 0.0329 1.0000 Uiso R .
H193 H 0.8306 0.7377 0.6370 0.0329 1.0000 Uiso R .
H201 H 0.8814 0.4786 0.6006 0.0331 1.0000 Uiso R .
H202 H 0.9141 0.5156 0.5117 0.0331 1.0000 Uiso R .
H203 H 0.7907 0.4077 0.4830 0.0331 1.0000 Uiso R .
H261 H 0.3589 0.7826 0.1561 0.0320 1.0000 Uiso R .
H262 H 0.2969 0.8334 0.2301 0.0320 1.0000 Uiso R .
H263 H 0.2113 0.7397 0.1178 0.0320 1.0000 Uiso R .
H271 H 0.1781 0.5661 0.2835 0.0305 1.0000 Uiso R .
H272 H 0.1839 0.7002 0.3092 0.0305 1.0000 Uiso R .
H273 H 0.0983 0.6065 0.1970 0.0305 1.0000 Uiso R .
H291 H 0.2804 0.1779 0.2582 0.0334 1.0000 Uiso R .
H292 H 0.4228 0.2460 0.2836 0.0334 1.0000 Uiso R .
H293 H 0.3217 0.3055 0.2474 0.0334 1.0000 Uiso R .
H301 H 0.3251 -0.0006 0.1419 0.0330 1.0000 Uiso R .
H302 H 0.4614 0.0939 0.1820 0.0330 1.0000 Uiso R .
H303 H 0.3804 0.0316 0.0616 0.0330 1.0000 Uiso R .
H311 H 0.1459 0.0580 0.0816 0.0343 1.0000 Uiso R .
H312 H 0.1925 0.0649 -0.0087 0.0343 1.0000 Uiso R .
H313 H 0.1510 0.1681 0.0419 0.0343 1.0000 Uiso R .
H331 H 0.5927 0.1528 -0.0423 0.0347 1.0000 Uiso R .
H332 H 0.6432 0.2519 0.0678 0.0347 1.0000 Uiso R .
H333 H 0.5501 0.1231 0.0449 0.0347 1.0000 Uiso R .
H341 H 0.5294 0.3316 -0.1071 0.0339 1.0000 Uiso R .
H342 H 0.5873 0.4036 0.0133 0.0339 1.0000 Uiso R .
H343 H 0.4475 0.3844 -0.0551 0.0339 1.0000 Uiso R .
H351 H 0.3957 0.1151 -0.1708 0.0342 1.0000 Uiso R .
H352 H 0.2944 0.1610 -0.1428 0.0342 1.0000 Uiso R .
H353 H 0.3309 0.0596 -0.1042 0.0342 1.0000 Uiso R .
H471 H 0.8580 0.0721 0.1604 0.0475 1.0000 Uiso . .
H461 H 0.9528 0.1589 0.0596 0.0471 1.0000 Uiso . .
H451 H 0.9755 0.3601 0.0693 0.0467 1.0000 Uiso . .
H441 H 0.9033 0.4746 0.1797 0.0471 1.0000 Uiso . .
H381 H 0.8894 0.0776 0.3351 0.0495 1.0000 Uiso . .
H391 H 0.8093 0.0165 0.4539 0.0503 1.0000 Uiso . .
H401 H 0.6493 0.0807 0.4872 0.0503 1.0000 Uiso . .
H411 H 0.5694 0.2060 0.4017 0.0480 1.0000 Uiso . .
H231 H 0.4036 0.8493 0.3924 0.0310 1.0000 Uiso . .
H221 H 0.5926 0.9096 0.5417 0.0316 1.0000 Uiso . .
H211 H 0.7214 0.7893 0.5518 0.0324 1.0000 Uiso . .
H61 H 0.1171 0.5513 0.0321 0.0310 1.0000 Uiso . .
H51 H 0.0768 0.3734 -0.1025 0.0313 1.0000 Uiso . .
H41 H 0.2131 0.2613 -0.0768 0.0314 1.0000 Uiso . .

loop_
_atom_site_aniso_label
_atom_site_aniso_U_11
_atom_site_aniso_U_22
_atom_site_aniso_U_33
_atom_site_aniso_U_23
_atom_site_aniso_U_13
_atom_site_aniso_U_12
Ag1 0.0357(13) 0.0340(18) 0.0225(10) 0.0129(11) 0.0100(9) 0.0046(12)
P1 0.029(2) 0.035(3) 0.0248(18) 0.0120(16) 0.0095(18) 0.0114(16)
P2 0.033(2) 0.021(3) 0.0253(18) 0.0079(19) 0.0112(13) 0.0075(15)
P3 0.046(4) 0.069(10) 0.022(3) 0.015(3) 0.007(3) -0.020(7)
F1 0.046(5) 0.042(16) 0.047(6) 0.010(8) 0.003(5) -0.006(8)
F2 0.047(5) 0.096(18) 0.045(6) -0.003(9) 0.010(5) -0.014(9)
F3 0.054(11) 0.077(12) 0.080(8) 0.029(9) 0.032(8) 0.022(10)
F4 0.065(10) 0.121(15) 0.033(5) -0.006(6) 0.012(5) -0.014(12)
F5 0.079(12) 0.092(13) 0.068(8) 0.050(9) 0.035(8) -0.008(10)
F6 0.052(9) 0.075(15) 0.023(4) 0.018(5) 0.002(5) 0.013(11)

loop_
_atom_type_symbol
_atom_type_scat_dispersion_real
_atom_type_scat_dispersion_imag
_atom_type_scat_Cromer_Mann_a1
_atom_type_scat_Cromer_Mann_b1
_atom_type_scat_Cromer_Mann_a2
_atom_type_scat_Cromer_Mann_b2
_atom_type_scat_Cromer_Mann_a3
_atom_type_scat_Cromer_Mann_b3
_atom_type_scat_Cromer_Mann_a4
_atom_type_scat_Cromer_Mann_b4
_atom_type_scat_Cromer_Mann_c
_atom_type_scat_source
C 0.0006 0.0007 2.3100 20.8439 1.0200 10.2075 1.5886 0.5687 0.8650 51.6512 0.2156 'International Tables Vol C 4.2.6.8 and 6.1.1.4'
H 0.0000 0.0000 0.4930 10.5109 0.3229 26.1257 0.1402 3.1424 0.0408 57.7998 0.0030 'International Tables Vol C 4.2.6.8 and 6.1.1.4'
N 0.0016 0.0014 12.2126 0.0057 3.1322 9.8933 2.0125 28.9975 1.1663 0.5826 -11.5290 'International Tables Vol C 4.2.6.8 and 6.1.1.4'
O 0.0036 0.0026 3.0485 13.2771 2.2868 5.7011 1.5463 0.3239 0.8670 32.9089 0.2508 'International Tables Vol C 4.2.6.8 and 6.1.1.4'
F 0.0067 0.0045 3.5392 10.2825 2.6412 4.2944 1.5170 0.2615 1.0243 26.1476 0.2776 'International Tables Vol C 4.2.6.8 and 6.1.1.4'
P 0.0502 0.0434 6.4345 1.9067 4.1791 27.1570 1.7800 0.5260 1.4908 68.1645 1.1149 'International Tables Vol C 4.2.6.8 and 6.1.1.4'
Ag -9.4254 3.6192 19.2808 0.6446 16.6885 7.4726 4.8045 24.6605 1.0463 99.8156 5.1790 'International Tables Vol C 4.2.6.8 and 6.1.1.4'

loop_
_geom_angle_atom_site_label_1
_geom_angle_atom_site_label_2
_geom_angle_atom_site_label_3
_geom_angle
_geom_angle_publ_flag
Ag1 N2 C37 119.7(8) yes
Ag1 N2 C41 119.1(8) yes
C37 N2 C41 119.983(9) yes
Ag1 N1 C44 123.1(8) yes
Ag1 N1 C42 106.8(8) yes
C44 N1 C42 120.018(9) yes
N2 Ag1 N1 67.3(6) yes
N2 Ag1 P1 117.1(4) yes
N1 Ag1 P1 108.0(4) yes
N2 Ag1 P2 108.1(4) yes
N1 Ag1 P2 114.7(4) yes
P1 Ag1 P2 126.7(5) yes
Ag1 P1 C13 105.2(8) yes
Ag1 P1 C17 112.6(14) yes
C13 P1 C17 116.0(10) yes
Ag1 P1 C11 120.5(5) yes
C13 P1 C11 99.7(14) yes
C17 P1 C11 102.9(16) yes
Ag1 P2 C28 106.9(8) yes
Ag1 P2 C32 112.6(9) yes
C28 P2 C32 116.8(13) yes
Ag1 P2 C3 119.9(7) yes
C28 P2 C3 93.7(17) yes
C32 P2 C3 106.0(11) yes
F1 P3 F2 176.7(13) yes
F1 P3 F3 88.7(4) yes
F2 P3 F3 88.0(10) yes
F1 P3 F4 89.9(4) yes
F2 P3 F4 89.5(7) yes
F3 P3 F4 88.2(9) yes
F1 P3 F5 92.0(10) yes
F2 P3 F5 91.2(4) yes
F3 P3 F5 179.2(10) yes
F4 P3 F5 91.5(5) yes
F1 P3 F6 90.4(7) yes
F2 P3 F6 89.9(5) yes
F3 P3 F6 88.6(5) yes
F4 P3 F6 176.7(13) yes
F5 P3 F6 91.8(9) yes
P1 C13 C14 118.0(16) yes
P1 C13 C15 105.0(13) yes
C14 C13 C15 110(3) yes
P1 C13 C16 105(2) yes
C14 C13 C16 107(2) yes
C15 C13 C16 112(3) yes
C13 C14 H141 109.3 no
C13 C14 H142 110.2 no
H141 C14 H142 109.5 no
C13 C14 H143 108.9 no
H141 C14 H143 109.5 no
H142 C14 H143 109.5 no
C13 C15 H151 108.7 no
C13 C15 H152 109.7 no
H151 C15 H152 109.5 no
C13 C15 H153 109.9 no
H151 C15 H153 109.5 no
H152 C15 H153 109.5 no
C13 C16 H161 109.3 no
C13 C16 H162 109.6 no
H161 C16 H162 109.5 no
C13 C16 H163 109.5 no
H161 C16 H163 109.5 no
H162 C16 H163 109.5 no
P1 C17 C18 107.5(18) yes
P1 C17 C19 123(2) yes
C18 C17 C19 111(2) yes
P1 C17 C20 105.7(19) yes
C18 C17 C20 108(3) yes
C19 C17 C20 101(3) yes
C17 C18 H181 110.0 no
C17 C18 H182 110.4 no
H181 C18 H182 109.5 no
C17 C18 H183 108.0 no
H181 C18 H183 109.5 no
H182 C18 H183 109.5 no
C17 C19 H191 109.8 no
C17 C19 H192 109.6 no
H191 C19 H192 109.5 no
C17 C19 H193 108.9 no
H191 C19 H193 109.5 no
H192 C19 H193 109.5 no
C17 C20 H201 109.5 no
C17 C20 H202 110.1 no
H201 C20 H202 109.5 no
C17 C20 H203 108.7 no
H201 C20 H203 109.5 no
H202 C20 H203 109.5 no
C26 C25 C27 109(4) yes
C26 C25 C7 111.0(17) yes
C27 C25 C7 108.0(19) yes
C26 C25 C24 110.8(17) yes
C27 C25 C24 111.3(15) yes
C7 C25 C24 107(3) yes
C25 C26 H261 109.3 no
C25 C26 H262 109.6 no
H261 C26 H262 109.5 no
C25 C26 H263 109.4 no
H261 C26 H263 109.5 no
H262 C26 H263 109.5 no
C25 C27 H271 108.7 no
C25 C27 H272 110.2 no
H271 C27 H272 109.5 no
C25 C27 H273 109.4 no
H271 C27 H273 109.5 no
H272 C27 H273 109.5 no
P2 C28 C29 106.4(17) yes
P2 C28 C30 101(2) yes
C29 C28 C30 106(3) yes
P2 C28 C31 121.1(20) yes
C29 C28 C31 118(3) yes
C30 C28 C31 101(3) yes
C28 C29 H291 110.2 no
C28 C29 H292 108.9 no
H291 C29 H292 109.5 no
C28 C29 H293 109.3 no
H291 C29 H293 109.5 no
H292 C29 H293 109.5 no
C28 C30 H301 109.6 no
C28 C30 H302 108.9 no
H301 C30 H302 109.5 no
C28 C30 H303 109.9 no
H301 C30 H303 109.5 no
H302 C30 H303 109.5 no
C28 C31 H311 109.9 no
C28 C31 H312 109.8 no
H311 C31 H312 109.5 no
C28 C31 H313 108.6 no
H311 C31 H313 109.5 no
H312 C31 H313 109.5 no
P2 C32 C33 104.4(16) yes
P2 C32 C34 102.7(20) yes
C33 C32 C34 108(2) yes
P2 C32 C35 123.8(16) yes
C33 C32 C35 108(3) yes
C34 C32 C35 109.3(19) yes
C32 C33 H331 110.6 no
C32 C33 H332 108.0 no
H331 C33 H332 109.5 no
C32 C33 H333 109.9 no
H331 C33 H333 109.5 no
H332 C33 H333 109.5 no
C32 C34 H341 111.4 no
C32 C34 H342 108.7 no
H341 C34 H342 109.5 no
C32 C34 H343 108.2 no
H341 C34 H343 109.5 no
H342 C34 H343 109.5 no
C32 C35 H351 110.3 no
C32 C35 H352 107.8 no
H351 C35 H352 109.5 no
C32 C35 H353 110.3 no
H351 C35 H353 109.5 no
H352 C35 H353 109.5 no
C8 O1 C10 131(3) yes
N1 C44 C45 119.978(9) yes
N1 C44 H441 120.4 no
C45 C44 H441 119.6 no
C44 C45 C46 120.003(9) yes
C44 C45 H451 120.3 no
C46 C45 H451 119.7 no
C45 C46 C47 120.018(10) yes
C45 C46 H461 120.2 no
C47 C46 H461 119.8 no
C46 C47 C42 119.979(9) yes
C46 C47 H471 120.1 no
C42 C47 H471 119.8 no
N1 C42 C47 120.004(10) yes
N1 C42 C37 117.6(15) yes
C47 C42 C37 122.2(16) yes
C42 C37 N2 117.0(16) yes
C42 C37 C38 122.9(16) yes
N2 C37 C38 120.023(9) yes
C37 C38 C39 119.993(9) yes
C37 C38 H381 119.1 no
C39 C38 H381 120.9 no
C38 C39 C40 119.984(9) yes
C38 C39 H391 119.2 no
C40 C39 H391 120.7 no
C39 C40 C41 120.022(9) yes
C39 C40 H401 119.9 no
C41 C40 H401 120.1 no
C40 C41 N2 119.994(9) yes
C40 C41 H411 120.4 no
N2 C41 H411 119.6 no
P2 C3 C8 117.4(9) yes
P2 C3 C4 122.4(9) yes
C8 C3 C4 119.992(14) yes
C3 C8 O1 123.3(20) yes
C3 C8 C7 120.002(14) yes
O1 C8 C7 116.7(20) yes
C25 C7 C8 123.6(18) yes
C25 C7 C6 116.4(18) yes
C8 C7 C6 120.006(12) yes
C7 C6 C5 119.991(14) yes
C7 C6 H61 118.9 no
C5 C6 H61 121.1 no
C6 C5 C4 120.002(14) yes
C6 C5 H51 120.7 no
C4 C5 H51 119.3 no
C5 C4 C3 120.006(12) yes
C5 C4 H41 121.0 no
C3 C4 H41 119.0 no
P1 C11 C10 117.5(9) yes
P1 C11 C21 121.6(9) yes
C10 C11 C21 119.994(14) yes
C11 C10 O1 123.4(19) yes
C11 C10 C24 119.994(14) yes
O1 C10 C24 116.5(19) yes
C25 C24 C10 124(2) yes
C25 C24 C23 116(2) yes
C10 C24 C23 120.011(12) yes
C24 C23 C22 119.996(14) yes
C24 C23 H231 120.4 no
C22 C23 H231 119.6 no
C23 C22 C21 119.993(14) yes
C23 C22 H221 120.8 no
C21 C22 H221 119.2 no
C22 C21 C11 120.012(12) yes
C22 C21 H211 120.3 no
C11 C21 H211 119.7 no

loop_
_geom_bond_atom_site_label_1
_geom_bond_atom_site_label_2
_geom_bond_distance
_geom_bond_publ_flag
N2 Ag1 2.37(2) yes
N2 C37 1.39108(17) yes
N2 C41 1.39070(13) yes
N1 Ag1 2.633(18) yes
N1 C44 1.39058(14) yes
N1 C42 1.39094(18) yes
Ag1 P1 2.466(11) yes
Ag1 P2 2.476(7) yes
P1 C13 1.89(2) yes
P1 C17 1.85(3) yes
P1 C11 1.75(3) yes
P2 C28 1.88(2) yes
P2 C32 1.87(2) yes
P2 C3 1.82(2) yes
P3 F1 1.583(12) yes
P3 F2 1.597(13) yes
P3 F3 1.634(17) yes
P3 F4 1.594(11) yes
P3 F5 1.545(17) yes
P3 F6 1.582(10) yes
C13 C14 1.500(5) yes
C13 C15 1.48(3) yes
C13 C16 1.56(6) yes
C14 H141 0.950 no
C14 H142 0.950 no
C14 H143 0.950 no
C15 H151 0.950 no
C15 H152 0.950 no
C15 H153 0.950 no
C16 H161 0.950 no
C16 H162 0.950 no
C16 H163 0.950 no
C17 C18 1.52(3) yes
C17 C19 1.46(3) yes
C17 C20 1.50(7) yes
C18 H181 0.950 no
C18 H182 0.950 no
C18 H183 0.950 no
C19 H191 0.950 no
C19 H192 0.950 no
C19 H193 0.950 no
C20 H201 0.950 no
C20 H202 0.950 no
C20 H203 0.950 no
C25 C26 1.51(6) yes
C25 C27 1.57(3) yes
C25 C7 1.52(4) yes
C25 C24 1.54(3) yes
C26 H261 0.950 no
C26 H262 0.950 no
C26 H263 0.950 no
C27 H271 0.950 no
C27 H272 0.950 no
C27 H273 0.950 no
C28 C29 1.45(3) yes
C28 C30 1.68(6) yes
C28 C31 1.41(3) yes
C29 H291 0.950 no
C29 H292 0.950 no
C29 H293 0.950 no
C30 H301 0.950 no
C30 H302 0.950 no
C30 H303 0.950 no
C31 H311 0.950 no
C31 H312 0.950 no
C31 H313 0.950 no
C32 C33 1.500(5) yes
C32 C34 1.59(4) yes
C32 C35 1.49(2) yes
C33 H331 0.950 no
C33 H332 0.950 no
C33 H333 0.950 no
C34 H341 0.950 no
C34 H342 0.950 no
C34 H343 0.950 no
C35 H351 0.950 no
C35 H352 0.950 no
C35 H353 0.950 no
O1 C8 1.313(18) yes
O1 C10 1.25(2) yes
C44 C45 1.39038(16) yes
C44 H441 0.951 no
C45 C46 1.39094(18) yes
C45 H451 0.952 no
C46 C47 1.39057(14) yes
C46 H461 0.952 no
C47 C42 1.39036(16) yes
C47 H471 0.950 no
C42 C37 1.401(13) yes
C37 C38 1.39123(17) yes
C38 C39 1.39070(13) yes
C38 H381 0.954 no
C39 C40 1.39109(17) yes
C39 H391 0.942 no
C40 C41 1.39123(17) yes
C40 H401 0.939 no
C41 H411 0.947 no
C3 C8 1.3903(2) yes
C3 C4 1.3904(3) yes
C8 C7 1.39048(17) yes
C7 C6 1.3904(3) yes
C6 C5 1.3903(2) yes
C6 H61 0.920 no
C5 C4 1.39048(17) yes
C5 H51 0.930 no
C4 H41 0.961 no
C11 C10 1.3907(3) yes
C11 C21 1.3910(3) yes
C10 C24 1.39094(16) yes
C24 C23 1.3910(3) yes
C23 C22 1.3907(3) yes
C23 H231 0.937 no
C22 C21 1.39096(16) yes
C22 H221 0.951 no
C21 H211 0.963 no

loop_
_geom_hbond_atom_site_label_D
_geom_hbond_atom_site_label_H
_geom_hbond_atom_site_label_A
_geom_hbond_angle_DHA
_geom_hbond_distance_DH
_geom_hbond_distance_HA
_geom_hbond_distance_DA
_geom_hbond_publ_flag
C16 H163 N1 172 0.95 2.57 3.51(3) yes
C20 H202 C16 135 0.95 2.58 3.32(3) yes
C20 H203 N2 162 0.95 2.55 3.47(3) yes
C30 H302 N2 168 0.95 2.51 3.45(3) yes
C31 H313 C4 125 0.95 2.49 3.14(3) yes
C33 H332 N1 151 0.95 2.48 3.34(3) yes
C21 H211 C19 134 0.96 2.58 3.32(3) yes
